data_1007170
loop_
_publ_author_name
'Masse, R'
'Averbuch-Pouchot, M T'
'Durif, A'

_publ_section_title
;
Crystal structures of phosphomolybdyl salts: Pb (Mo O~2~)~2~ (P
O~4~)~2~ and Ba (Mo O~2~)~2~ (P O~4~)~2~.
;
_journal_coden_ASTM JSSCBI
_journal_name_full 'Journal of Solid State Chemistry'
_journal_page_first 157
_journal_page_last 163
_journal_paper_doi 10.1016/0022-4596(85)90229-4
_journal_volume 58
_journal_year 1985
_chemical_formula_structural 'Pb (Mo O2)2 (P O4)2'
_chemical_formula_sum 'Mo2 O12 P2 Pb'
_chemical_name_systematic
;
Lead bis(dioxomolybdenum) phosphate - prepared at T = 650 C
;
_space_group_IT_number 14
_symmetry_cell_setting monoclinic
_symmetry_Int_Tables_number 14
_symmetry_space_group_name_Hall '-P 2ybc'
_symmetry_space_group_name_H-M 'P 1 21/c 1'
_cell_angle_alpha 90
_cell_angle_beta 92.56(6)
_cell_angle_gamma 90
_cell_formula_units_Z 4
_cell_length_a 6.353(7)
_cell_length_b 12.289(4)
_cell_length_c 11.8
_cell_volume 920.3
_exptl_crystal_thermal_history 'prepared at T = 650 C'
_refine_ls_R_factor_all 0.027
_cod_database_code 1007170

loop_
_symmetry_equiv_pos_as_xyz
x,y,z
-x,1/2+y,1/2-z
-x,-y,-z
x,1/2-y,1/2+z

loop_
_atom_site_label
_atom_site_type_symbol
_atom_site_symmetry_multiplicity
_atom_site_Wyckoff_symbol
_atom_site_fract_x
_atom_site_fract_y
_atom_site_fract_z
_atom_site_occupancy
_atom_site_attached_hydrogens
_atom_site_calc_flag
Pb1 Pb2+ 4 e 0.02431(5) 0.37740(3) 0.23488(2) 1. 0 d
Mo1 Mo6+ 4 e 0.25540(8) 0.12866(5) 0.09581(4) 1. 0 d
Mo2 Mo6+ 4 e 0.74089(8) 0.11607(5) 0.40192(4) 1. 0 d
O1 O2- 4 e 0.2488(9) 0.0093(5) 0.1697(5) 1. 0 d
O2 O2- 4 e 0.7769(8) 0.3660(5) 0.0446(4) 1. 0 d
O3 O2- 4 e 0.2890(9) 0.2243(5) 0.2003(5) 1. 0 d
O4 O2- 4 e 0.7426(9) 0.2450(5) 0.3486(5) 1. 0 d
P1 P5+ 4 e 0.2414(2) 0.1239(2) 0.4570(1) 1. 0 d
P2 P5+ 4 e 0.7581(3) 0.0675(1) 0.1099(1) 1. 0 d
O5 O2- 4 e 0.0512(8) 0.0867(4) 0.3777(4) 1. 0 d
O6 O2- 4 e 0.2364(8) 0.4350(4) 0.0715(4) 1. 0 d
O7 O2- 4 e 0.2342(8) 0.2467(4) 0.4717(4) 1. 0 d
O8 O2- 4 e 0.4392(8) 0.0880(5) 0.3952(5) 1. 0 d
O9 O2- 4 e 0.7392(8) 0.0429(5) 0.2369(4) 1. 0 d
O10 O2- 4 e 0.9386(8) 0.1485(4) 0.0929(5) 1. 0 d
O11 O2- 4 e 0.1924(8) 0.4567(4) 0.4407(5) 1. 0 d
O12 O2- 4 e 0.5545(7) 0.1189(5) 0.0579(4) 1. 0 d

loop_
_atom_type_symbol
_atom_type_oxidation_number
Pb2+ 2.000
Mo6+ 6.000
O2- -2.000
P5+ 5.000
